data_4122696
loop_
_publ_author_name
'Bian, Zhiguo'
'Marvin, Christopher C.'
'Pettersson, Martin'
'Martin, Stephen F.'

_publ_section_title
;
 Enantioselective Total Syntheses of Citrinadins A and B. Stereochemical
 Revision of Their Assigned Structures.
;
_journal_issue 40
_journal_name_full 'Journal of the American Chemical Society'
_journal_page_first 14184
_journal_paper_doi 10.1021/ja5074646
_journal_volume 136
_journal_year 2014
_chemical_formula_moiety 'C23 H33 N2 O3 Br 1+. Cl 1-, 2 C H Cl3'
_chemical_formula_sum 'C25 H35 Br Cl7 N3 O3'
_chemical_formula_weight 753.62
_chemical_name_systematic
;
 ?
;
_space_group_IT_number 14
_symmetry_cell_setting monoclinic
_symmetry_space_group_name_Hall '-P 2ybc'
_symmetry_space_group_name_H-M 'P 1 21/c 1'
_atom_sites_solution_hydrogens geom
_atom_sites_solution_primary direct
_atom_sites_solution_secondary difmap
_audit_creation_method SHELXL-97
_cell_angle_alpha 90.00
_cell_angle_beta 99.891(7)
_cell_angle_gamma 90.00
_cell_formula_units_Z 4
_cell_length_a 11.236(3)
_cell_length_b 9.694(2)
_cell_length_c 30.536(7)
_cell_measurement_temperature 153(2)
_cell_volume 3276.6(13)
_computing_cell_refinement 'CrystalClear (Rigaku Inc., 2008)'
_computing_data_collection 'CrystalClear (Rigaku Inc., 2008)'
_computing_data_reduction 'CrystalClear (Rigaku Inc., 2008)'
_computing_molecular_graphics 'XP SHELXTL/PC, Siemens Analytical'
_computing_structure_refinement 'XL SHELXTL/PC, Siemens Analytical'
_computing_structure_solution
;

SIR97 - Altomare A., Burla M.C., Camalli M., Cascarano G.L., Giacovazzo C., 
Guagliardi A., Moliterni A.G.G., Polidori G.,Spagna R.
;
_diffrn_ambient_temperature 153(2)
_diffrn_measured_fraction_theta_full 0.971
_diffrn_measured_fraction_theta_max 0.971
_diffrn_measurement_device_type 'Rigaku SCX-Mini'
_diffrn_measurement_method \w-scans
_diffrn_radiation_monochromator graphite
_diffrn_radiation_source 'fine-focus sealed tube'
_diffrn_radiation_type MoK\a
_diffrn_radiation_wavelength 0.71075
_diffrn_reflns_av_R_equivalents 0.1124
_diffrn_reflns_av_sigmaI/netI 0.0960
_diffrn_reflns_limit_h_max 13
_diffrn_reflns_limit_h_min -13
_diffrn_reflns_limit_k_max 11
_diffrn_reflns_limit_k_min -11
_diffrn_reflns_limit_l_max 36
_diffrn_reflns_limit_l_min -36
_diffrn_reflns_number 20658
_diffrn_reflns_theta_full 25.00
_diffrn_reflns_theta_max 25.00
_diffrn_reflns_theta_min 1.84
_exptl_absorpt_coefficient_mu 1.857
_exptl_absorpt_correction_T_max 1.00
_exptl_absorpt_correction_T_min 0.125
_exptl_absorpt_correction_type multi-scan
_exptl_absorpt_process_details
;
Abscor.  T. Higashi (2001).  The Rigaku Corporation, Tokyo, Japan.
;
_exptl_crystal_colour yellow
_exptl_crystal_density_diffrn 1.528
_exptl_crystal_density_method 'not measured'
_exptl_crystal_description needles
_exptl_crystal_F_000 1536
_exptl_crystal_size_max 0.34
_exptl_crystal_size_mid 0.14
_exptl_crystal_size_min 0.10
_refine_diff_density_max 0.937
_refine_diff_density_min -0.656
_refine_diff_density_rms 0.127
_refine_ls_extinction_method none
_refine_ls_goodness_of_fit_ref 1.423
_refine_ls_hydrogen_treatment constr
_refine_ls_matrix_type full
_refine_ls_number_parameters 358
_refine_ls_number_reflns 5612
_refine_ls_number_restraints 0
_refine_ls_restrained_S_all 1.423
_refine_ls_R_factor_all 0.1792
_refine_ls_R_factor_gt 0.1211
_refine_ls_shift/su_max 0.036
_refine_ls_shift/su_mean 0.006
_refine_ls_structure_factor_coef Fsqd
_refine_ls_weighting_details 'calc w=1/[\s^2^(Fo^2^)+(0.0730P)^2^+3.1833P] where P=(Fo^2^+2Fc^2^)/3'
_refine_ls_weighting_scheme calc
_refine_ls_wR_factor_gt 0.2551
_refine_ls_wR_factor_ref 0.2879
_reflns_number_gt 3145
_reflns_number_total 5612
_reflns_threshold_expression >2sigma(I)
_cod_data_source_file ja5074646_si_008.cif
_cod_data_source_block shelxl
_cod_depositor_comments
;
The following automatic conversions were performed:

'_symmetry_cell_setting' value 'Monoclinic' changed to 'monoclinic'
according to
/home/saulius/struct/COD-crude-data--automatic-downloads/rss-feeds/ACS/lib/dictionaries/cif_core.dic
dictionary named 'cif_core.dic' version 2.4.2 from 2011-04-26.

Automatic conversion script
Id: cif_fix_values 2281 2013-09-26 08:29:07Z andrius 

 Adding full bibliography for 4122695--4122702.cif.
;
_cod_original_sg_symbol_H-M P21/c
_cod_database_code 4122696

loop_
_symmetry_equiv_pos_as_xyz
'x, y, z'
'-x, y+1/2, -z+1/2'
'-x, -y, -z'
'x, -y-1/2, z-1/2'

loop_
_atom_site_label
_atom_site_type_symbol
_atom_site_fract_x
_atom_site_fract_y
_atom_site_fract_z
_atom_site_U_iso_or_equiv
_atom_site_adp_type
_atom_site_occupancy
_atom_site_symmetry_multiplicity
_atom_site_calc_flag
_atom_site_refinement_flags
Br1 Br 0.14584(10) 0.23945(16) 1.11910(3) 0.0740(4) Uani 1 1 d .
Cl1 Cl 0.3977(2) 0.5089(3) 0.83518(7) 0.0559(7) Uani 1 1 d .
O1 O 0.0832(6) -0.0209(7) 0.95757(19) 0.0536(17) Uani 1 1 d .
O2 O 0.4053(5) 0.2435(7) 0.89406(18) 0.0458(14) Uani 1 1 d .
H2 H 0.4006 0.3215 0.8819 0.069 Uiso 1 1 calc R
O3 O 0.4336(7) 0.1327(7) 0.7251(2) 0.0625(19) Uani 1 1 d .
H3 H 0.4785 0.0956 0.7092 0.094 Uiso 1 1 calc R
N1 N 0.1296(7) 0.1260(9) 1.0177(2) 0.051(2) Uani 1 1 d .
H1N H 0.0653 0.1127 1.0300 0.061 Uiso 1 1 calc R
N2 N 0.3637(6) -0.0207(8) 0.8253(2) 0.0442(18) Uani 1 1 d .
H2N H 0.2940 -0.0713 0.8224 0.053 Uiso 1 1 d R
N3 N 0.2097(7) -0.0643(8) 0.8825(2) 0.0472(18) Uani 1 1 d .
H3N H 0.1459 -0.0294 0.8934 0.057 Uiso 1 1 d R
C1 C 0.2543(9) 0.2609(12) 1.0794(3) 0.054(2) Uani 1 1 d .
C2 C 0.2273(8) 0.2055(11) 1.0359(3) 0.053(3) Uani 1 1 d .
C3 C 0.3092(8) 0.2157(10) 1.0058(3) 0.047(2) Uani 1 1 d .
C4 C 0.4160(8) 0.2815(11) 1.0180(3) 0.054(3) Uani 1 1 d .
H4 H 0.4714 0.2890 0.9979 0.065 Uiso 1 1 calc R
C5 C 0.4441(9) 0.3394(11) 1.0616(3) 0.059(3) Uani 1 1 d .
H5 H 0.5183 0.3868 1.0706 0.070 Uiso 1 1 calc R
C6 C 0.3622(9) 0.3261(11) 1.0912(3) 0.058(3) Uani 1 1 d .
H6 H 0.3826 0.3638 1.1202 0.070 Uiso 1 1 calc R
C7 C 0.1452(9) 0.0698(11) 0.9775(3) 0.053(2) Uani 1 1 d .
C8 C 0.2563(8) 0.1387(11) 0.9639(3) 0.050(2) Uani 1 1 d .
C9 C 0.2112(8) 0.2331(10) 0.9192(3) 0.046(2) Uani 1 1 d .
C10 C 0.2882(8) 0.1764(10) 0.8851(3) 0.047(2) Uani 1 1 d .
C11 C 0.2389(7) 0.1878(9) 0.8361(3) 0.040(2) Uani 1 1 d .
H11A H 0.2268 0.2863 0.8280 0.048 Uiso 1 1 calc R
H11B H 0.1594 0.1413 0.8296 0.048 Uiso 1 1 calc R
C12 C 0.3247(8) 0.1222(9) 0.8078(3) 0.042(2) Uani 1 1 d .
H12 H 0.3982 0.1816 0.8098 0.051 Uiso 1 1 calc R
C13 C 0.2633(8) 0.1134(10) 0.7587(3) 0.049(2) Uani 1 1 d .
H13A H 0.1854 0.0641 0.7570 0.058 Uiso 1 1 calc R
H13B H 0.2451 0.2081 0.7473 0.058 Uiso 1 1 calc R
C14 C 0.3362(10) 0.0423(11) 0.7291(3) 0.059(3) Uani 1 1 d .
H14 H 0.2854 0.0291 0.6992 0.071 Uiso 1 1 calc R
C15 C 0.3808(10) -0.0971(11) 0.7475(3) 0.059(3) Uani 1 1 d .
H15A H 0.4386 -0.1340 0.7293 0.071 Uiso 1 1 calc R
H15B H 0.3113 -0.1613 0.7445 0.071 Uiso 1 1 calc R
C16 C 0.4424(9) -0.0939(10) 0.7962(3) 0.050(2) Uani 1 1 d .
H16 H 0.4500 -0.1920 0.8065 0.060 Uiso 1 1 calc R
C17 C 0.4149(8) -0.0261(11) 0.8734(3) 0.048(2) Uani 1 1 d .
H17A H 0.4868 0.0343 0.8802 0.057 Uiso 1 1 calc R
H17B H 0.4388 -0.1215 0.8825 0.057 Uiso 1 1 calc R
C18 C 0.3148(8) 0.0244(10) 0.8976(3) 0.048(2) Uani 1 1 d .
C19 C 0.3475(9) 0.0349(11) 0.9500(3) 0.053(2) Uani 1 1 d .
H19A H 0.3398 -0.0563 0.9638 0.064 Uiso 1 1 calc R
H19B H 0.4314 0.0684 0.9591 0.064 Uiso 1 1 calc R
C20 C 0.0752(8) 0.2247(11) 0.9023(3) 0.054(3) Uani 1 1 d .
H20A H 0.0533 0.2883 0.8773 0.081 Uiso 1 1 calc R
H20B H 0.0315 0.2500 0.9262 0.081 Uiso 1 1 calc R
H20C H 0.0537 0.1303 0.8925 0.081 Uiso 1 1 calc R
C21 C 0.2353(9) 0.3888(10) 0.9293(3) 0.054(2) Uani 1 1 d .
H21A H 0.2184 0.4415 0.9016 0.081 Uiso 1 1 calc R
H21B H 0.3199 0.4019 0.9431 0.081 Uiso 1 1 calc R
H21C H 0.1826 0.4212 0.9497 0.081 Uiso 1 1 calc R
C22 C 0.5700(9) -0.0341(12) 0.8039(3) 0.060(3) Uani 1 1 d .
H22A H 0.6157 -0.0739 0.7824 0.090 Uiso 1 1 calc R
H22B H 0.6105 -0.0562 0.8342 0.090 Uiso 1 1 calc R
H22C H 0.5657 0.0663 0.8002 0.090 Uiso 1 1 calc R
C23 C 0.2227(10) -0.2097(10) 0.8960(3) 0.062(3) Uani 1 1 d .
H23A H 0.2848 -0.2534 0.8818 0.094 Uiso 1 1 calc R
H23B H 0.1456 -0.2575 0.8870 0.094 Uiso 1 1 calc R
H23C H 0.2465 -0.2152 0.9284 0.094 Uiso 1 1 calc R
Cl1A Cl 0.1141(4) 0.5484(6) 0.72392(12) 0.1182(15) Uani 1 1 d .
Cl2A Cl 0.0775(4) 0.7694(4) 0.78351(14) 0.1094(13) Uani 1 1 d .
Cl3A Cl 0.0305(3) 0.4949(4) 0.80708(10) 0.0826(9) Uani 1 1 d .
C1A C 0.1207(11) 0.5962(12) 0.7795(4) 0.078(4) Uani 1 1 d .
H1A H 0.2063 0.5864 0.7950 0.094 Uiso 1 1 calc R
Cl1B Cl 0.7064(4) 0.1155(5) 0.93142(16) 0.1353(18) Uani 1 1 d .
Cl2B Cl 0.7572(4) 0.3382(7) 0.87704(15) 0.152(2) Uani 1 1 d .
Cl3B Cl 0.7755(6) 0.3712(6) 0.96943(15) 0.183(3) Uani 1 1 d .
C1B C 0.7023(11) 0.2947(13) 0.9226(4) 0.077(3) Uani 1 1 d .
H1B H 0.6158 0.3246 0.9183 0.092 Uiso 1 1 calc R

loop_
_atom_site_aniso_label
_atom_site_aniso_U_11
_atom_site_aniso_U_22
_atom_site_aniso_U_33
_atom_site_aniso_U_23
_atom_site_aniso_U_13
_atom_site_aniso_U_12
Br1 0.0669(7) 0.1049(11) 0.0522(6) -0.0139(6) 0.0160(5) -0.0068(7)
Cl1 0.0482(14) 0.0639(17) 0.0553(13) 0.0044(12) 0.0082(10) -0.0094(13)
O1 0.049(4) 0.065(5) 0.049(4) -0.004(3) 0.015(3) -0.007(4)
O2 0.042(3) 0.049(4) 0.045(3) -0.001(3) 0.001(2) -0.008(3)
O3 0.083(5) 0.052(4) 0.058(4) -0.007(3) 0.027(4) -0.005(4)
N1 0.045(5) 0.063(5) 0.048(4) -0.001(4) 0.019(3) -0.005(4)
N2 0.039(4) 0.049(5) 0.047(4) -0.004(3) 0.016(3) -0.005(4)
N3 0.051(5) 0.039(4) 0.051(4) 0.005(3) 0.010(4) 0.001(4)
C1 0.049(6) 0.066(7) 0.043(5) 0.003(5) 0.001(4) -0.007(6)
C2 0.036(5) 0.069(7) 0.050(5) 0.006(5) 0.000(4) 0.002(5)
C3 0.043(5) 0.053(6) 0.045(5) 0.007(4) 0.012(4) 0.007(5)
C4 0.045(6) 0.069(7) 0.047(5) 0.002(5) 0.002(4) -0.002(5)
C5 0.047(6) 0.055(7) 0.068(6) 0.003(5) -0.007(5) -0.004(5)
C6 0.055(6) 0.067(7) 0.047(5) -0.003(5) -0.004(5) 0.012(6)
C7 0.052(6) 0.055(7) 0.056(6) 0.011(5) 0.017(5) -0.002(5)
C8 0.046(6) 0.064(7) 0.036(5) 0.004(4) -0.001(4) -0.001(5)
C9 0.038(5) 0.052(6) 0.047(5) 0.000(4) 0.009(4) 0.007(5)
C10 0.038(5) 0.049(6) 0.053(5) 0.002(4) 0.006(4) 0.015(4)
C11 0.031(4) 0.039(5) 0.051(5) 0.003(4) 0.007(4) 0.002(4)
C12 0.048(5) 0.038(5) 0.041(5) 0.002(4) 0.010(4) 0.005(4)
C13 0.046(5) 0.045(6) 0.055(5) 0.000(4) 0.009(4) -0.002(5)
C14 0.077(7) 0.057(7) 0.044(5) -0.005(5) 0.012(5) -0.020(6)
C15 0.070(7) 0.060(7) 0.049(5) -0.004(5) 0.014(5) -0.002(6)
C16 0.057(6) 0.046(6) 0.052(5) -0.006(4) 0.022(5) 0.008(5)
C17 0.044(5) 0.062(7) 0.038(5) 0.003(4) 0.012(4) 0.013(5)
C18 0.051(6) 0.056(6) 0.037(5) 0.009(4) 0.009(4) 0.004(5)
C19 0.052(6) 0.059(7) 0.050(5) 0.010(5) 0.010(4) 0.009(5)
C20 0.042(5) 0.068(7) 0.053(5) 0.009(5) 0.007(4) 0.008(5)
C21 0.061(6) 0.047(6) 0.057(6) -0.004(5) 0.014(5) 0.002(5)
C22 0.052(6) 0.063(7) 0.067(6) -0.002(5) 0.015(5) -0.001(5)
C23 0.062(7) 0.050(7) 0.077(7) 0.008(5) 0.018(5) -0.005(5)
Cl1A 0.092(3) 0.165(4) 0.098(3) -0.006(3) 0.020(2) -0.023(3)
Cl2A 0.097(3) 0.074(2) 0.148(3) 0.014(2) -0.006(2) -0.004(2)
Cl3A 0.075(2) 0.081(2) 0.0853(19) 0.0224(17) -0.0035(15) 0.0018(18)
C1A 0.078(8) 0.054(7) 0.085(8) 0.008(6) -0.034(6) 0.002(6)
Cl1B 0.124(3) 0.094(3) 0.164(4) 0.022(3) -0.044(3) -0.005(3)
Cl2B 0.122(4) 0.225(6) 0.120(3) 0.086(4) 0.053(3) 0.071(4)
Cl3B 0.262(7) 0.131(4) 0.118(3) -0.035(3) -0.072(4) 0.066(5)
C1B 0.061(7) 0.075(9) 0.089(8) 0.010(6) -0.005(6) 0.013(6)

loop_
_atom_type_symbol
_atom_type_description
_atom_type_scat_dispersion_real
_atom_type_scat_dispersion_imag
_atom_type_scat_source
C C 0.0033 0.0016 'International Tables Vol C Tables 4.2.6.8 and 6.1.1.4'
H H 0.0000 0.0000 'International Tables Vol C Tables 4.2.6.8 and 6.1.1.4'
N N 0.0061 0.0033 'International Tables Vol C Tables 4.2.6.8 and 6.1.1.4'
O O 0.0106 0.0060 'International Tables Vol C Tables 4.2.6.8 and 6.1.1.4'
Br Br -0.2901 2.4595 'International Tables Vol C Tables 4.2.6.8 and 6.1.1.4'
Cl Cl 0.1484 0.1585 'International Tables Vol C Tables 4.2.6.8 and 6.1.1.4'

loop_
_geom_angle_atom_site_label_1
_geom_angle_atom_site_label_2
_geom_angle_atom_site_label_3
_geom_angle
C10 O2 H2 109.5
C14 O3 H3 109.5
C7 N1 C2 111.5(8)
C7 N1 H1N 124.3
C2 N1 H1N 124.3
C17 N2 C12 114.8(7)
C17 N2 C16 113.2(7)
C12 N2 C16 112.3(6)
C17 N2 H2N 105.0
C12 N2 H2N 105.3
C16 N2 H2N 105.3
C23 N3 C18 115.9(8)
C23 N3 H3N 107.5
C18 N3 H3N 108.0
C6 C1 C2 117.5(8)
C6 C1 Br1 122.1(7)
C2 C1 Br1 120.4(7)
N1 C2 C1 128.2(8)
N1 C2 C3 109.8(8)
C1 C2 C3 121.7(9)
C4 C3 C2 120.0(8)
C4 C3 C8 131.8(8)
C2 C3 C8 108.1(8)
C3 C4 C5 119.1(9)
C3 C4 H4 120.5
C5 C4 H4 120.5
C6 C5 C4 119.9(9)
C6 C5 H5 120.0
C4 C5 H5 120.1
C1 C6 C5 121.9(9)
C1 C6 H6 119.1
C5 C6 H6 119.1
O1 C7 N1 125.4(9)
O1 C7 C8 127.0(9)
N1 C7 C8 107.6(9)
C3 C8 C7 101.9(7)
C3 C8 C19 111.8(7)
C7 C8 C19 113.5(9)
C3 C8 C9 116.5(8)
C7 C8 C9 108.5(7)
C19 C8 C9 104.9(6)
C20 C9 C10 113.0(7)
C20 C9 C21 104.4(8)
C10 C9 C21 112.1(7)
C20 C9 C8 113.5(7)
C10 C9 C8 103.3(7)
C21 C9 C8 110.9(7)
O2 C10 C11 108.7(7)
O2 C10 C18 104.6(7)
C11 C10 C18 109.9(7)
O2 C10 C9 107.7(7)
C11 C10 C9 119.0(7)
C18 C10 C9 106.1(7)
C10 C11 C12 111.6(7)
C10 C11 H11A 109.3
C12 C11 H11A 109.3
C10 C11 H11B 109.3
C12 C11 H11B 109.3
H11A C11 H11B 108.0
N2 C12 C11 110.5(6)
N2 C12 C13 110.2(7)
C11 C12 C13 110.5(7)
N2 C12 H12 108.5
C11 C12 H12 108.5
C13 C12 H12 108.5
C14 C13 C12 114.5(8)
C14 C13 H13A 108.6
C12 C13 H13A 108.6
C14 C13 H13B 108.6
C12 C13 H13B 108.7
H13A C13 H13B 107.6
O3 C14 C13 106.2(8)
O3 C14 C15 111.8(9)
C13 C14 C15 111.8(8)
O3 C14 H14 109.0
C13 C14 H14 109.0
C15 C14 H14 109.0
C14 C15 C16 114.1(8)
C14 C15 H15A 108.7
C16 C15 H15A 108.7
C14 C15 H15B 108.7
C16 C15 H15B 108.7
H15A C15 H15B 107.6
C15 C16 C22 114.4(8)
C15 C16 N2 111.3(8)
C22 C16 N2 110.8(8)
C15 C16 H16 106.6
C22 C16 H16 106.6
N2 C16 H16 106.6
N2 C17 C18 106.0(7)
N2 C17 H17A 110.5
C18 C17 H17A 110.5
N2 C17 H17B 110.5
C18 C17 H17B 110.5
H17A C17 H17B 108.7
N3 C18 C17 106.2(8)
N3 C18 C10 111.8(7)
C17 C18 C10 108.3(7)
N3 C18 C19 113.0(7)
C17 C18 C19 116.6(7)
C10 C18 C19 101.0(7)
C8 C19 C18 105.7(7)
C8 C19 H19A 110.6
C18 C19 H19A 110.6
C8 C19 H19B 110.6
C18 C19 H19B 110.6
H19A C19 H19B 108.7
C9 C20 H20A 109.5
C9 C20 H20B 109.5
H20A C20 H20B 109.5
C9 C20 H20C 109.5
H20A C20 H20C 109.5
H20B C20 H20C 109.5
C9 C21 H21A 109.5
C9 C21 H21B 109.5
H21A C21 H21B 109.5
C9 C21 H21C 109.5
H21A C21 H21C 109.5
H21B C21 H21C 109.5
C16 C22 H22A 109.5
C16 C22 H22B 109.5
H22A C22 H22B 109.5
C16 C22 H22C 109.5
H22A C22 H22C 109.5
H22B C22 H22C 109.5
N3 C23 H23A 109.5
N3 C23 H23B 109.5
H23A C23 H23B 109.5
N3 C23 H23C 109.5
H23A C23 H23C 109.5
H23B C23 H23C 109.5
Cl3A C1A Cl1A 113.1(7)
Cl3A C1A Cl2A 108.4(7)
Cl1A C1A Cl2A 110.8(6)
Cl3A C1A H1A 108.2
Cl1A C1A H1A 108.1
Cl2A C1A H1A 108.1
Cl2B C1B Cl3B 113.4(8)
Cl2B C1B Cl1B 111.9(7)
Cl3B C1B Cl1B 107.9(6)
Cl2B C1B H1B 107.8
Cl3B C1B H1B 107.8
Cl1B C1B H1B 107.8

loop_
_geom_bond_atom_site_label_1
_geom_bond_atom_site_label_2
_geom_bond_distance
Br1 C1 1.872(9)
O1 C7 1.217(12)
O2 C10 1.451(11)
O2 H2 0.8400
O3 C14 1.424(12)
O3 H3 0.8400
N1 C7 1.382(12)
N1 C2 1.378(12)
N1 H1N 0.8800
N2 C17 1.482(10)
N2 C12 1.522(11)
N2 C16 1.532(10)
N2 H2N 0.9150
N3 C23 1.469(12)
N3 C18 1.470(12)
N3 H3N 0.9063
C1 C6 1.360(14)
C1 C2 1.416(13)
C2 C3 1.412(12)
C3 C4 1.353(13)
C3 C8 1.512(13)
C4 C5 1.430(13)
C4 H4 0.9500
C5 C6 1.401(14)
C5 H5 0.9500
C6 H6 0.9500
C7 C8 1.534(13)
C8 C19 1.548(13)
C8 C9 1.648(12)
C9 C20 1.529(12)
C9 C10 1.565(12)
C9 C21 1.555(13)
C10 C11 1.507(12)
C10 C18 1.538(13)
C11 C12 1.538(11)
C11 H11A 0.9900
C11 H11B 0.9900
C12 C13 1.543(12)
C12 H12 1.0000
C13 C14 1.488(13)
C13 H13A 0.9900
C13 H13B 0.9900
C14 C15 1.515(15)
C14 H14 1.0000
C15 C16 1.530(13)
C15 H15A 0.9900
C15 H15B 0.9900
C16 C22 1.527(13)
C16 H16 1.0000
C17 C18 1.529(12)
C17 H17A 0.9900
C17 H17B 0.9900
C18 C19 1.581(11)
C19 H19A 0.9900
C19 H19B 0.9900
C20 H20A 0.9800
C20 H20B 0.9800
C20 H20C 0.9800
C21 H21A 0.9800
C21 H21B 0.9800
C21 H21C 0.9800
C22 H22A 0.9800
C22 H22B 0.9800
C22 H22C 0.9800
C23 H23A 0.9800
C23 H23B 0.9800
C23 H23C 0.9800
Cl1A C1A 1.748(12)
Cl2A C1A 1.758(12)
Cl3A C1A 1.731(13)
C1A H1A 1.0000
Cl1B C1B 1.758(13)
Cl2B C1B 1.670(13)
Cl3B C1B 1.693(13)
C1B H1B 1.0000

loop_
_geom_hbond_atom_site_label_D
_geom_hbond_atom_site_label_H
_geom_hbond_atom_site_label_A
_geom_hbond_distance_DH
_geom_hbond_distance_HA
_geom_hbond_distance_DA
_geom_hbond_angle_DHA
_geom_hbond_site_symmetry_A
O2 H2 Cl1 0.84 2.31 3.131(7) 167 .
N2 H2N N3 0.92 2.21 2.695(10) 113 .
N3 H3N O1 0.91 2.19 2.928(9) 138 .
O3 H3 Cl1 0.84 2.26 3.103(7) 176 2_646
N1 H1N O1 0.88 1.98 2.819(10) 158 3_557

loop_
_geom_torsion_atom_site_label_1
_geom_torsion_atom_site_label_2
_geom_torsion_atom_site_label_3
_geom_torsion_atom_site_label_4
_geom_torsion
C7 N1 C2 C1 -168.7(10)
C7 N1 C2 C3 5.4(11)
C6 C1 C2 N1 174.2(10)
Br1 C1 C2 N1 -4.2(16)
C6 C1 C2 C3 0.7(16)
Br1 C1 C2 C3 -177.7(8)
N1 C2 C3 C4 -175.5(9)
C1 C2 C3 C4 -1.0(15)
N1 C2 C3 C8 1.9(11)
C1 C2 C3 C8 176.4(9)
C2 C3 C4 C5 0.2(15)
C8 C3 C4 C5 -176.4(10)
C3 C4 C5 C6 0.7(15)
C2 C1 C6 C5 0.3(16)
Br1 C1 C6 C5 178.6(8)
C4 C5 C6 C1 -1.0(16)
C2 N1 C7 O1 167.8(10)
C2 N1 C7 C8 -10.3(11)
C4 C3 C8 C7 169.5(11)
C2 C3 C8 C7 -7.4(10)
C4 C3 C8 C19 48.0(14)
C2 C3 C8 C19 -129.0(9)
C4 C3 C8 C9 -72.6(13)
C2 C3 C8 C9 110.4(9)
O1 C7 C8 C3 -167.5(10)
N1 C7 C8 C3 10.5(10)
O1 C7 C8 C19 -47.1(13)
N1 C7 C8 C19 130.9(8)
O1 C7 C8 C9 69.0(13)
N1 C7 C8 C9 -113.0(8)
C3 C8 C9 C20 -116.0(9)
C7 C8 C9 C20 -1.8(11)
C19 C8 C9 C20 119.8(9)
C3 C8 C9 C10 121.3(8)
C7 C8 C9 C10 -124.5(8)
C19 C8 C9 C10 -2.9(9)
C3 C8 C9 C21 1.1(10)
C7 C8 C9 C21 115.3(9)
C19 C8 C9 C21 -123.1(8)
C20 C9 C10 O2 154.3(8)
C21 C9 C10 O2 36.7(9)
C8 C9 C10 O2 -82.8(8)
C20 C9 C10 C11 30.1(12)
C21 C9 C10 C11 -87.5(10)
C8 C9 C10 C11 153.1(8)
C20 C9 C10 C18 -94.2(9)
C21 C9 C10 C18 148.2(8)
C8 C9 C10 C18 28.7(9)
O2 C10 C11 C12 58.3(9)
C18 C10 C11 C12 -55.5(9)
C9 C10 C11 C12 -178.0(8)
C17 N2 C12 C11 -52.8(9)
C16 N2 C12 C11 176.1(7)
C17 N2 C12 C13 -175.2(6)
C16 N2 C12 C13 53.7(9)
C10 C11 C12 N2 48.4(10)
C10 C11 C12 C13 170.6(7)
N2 C12 C13 C14 -53.6(10)
C11 C12 C13 C14 -175.9(8)
C12 C13 C14 O3 -70.8(10)
C12 C13 C14 C15 51.3(11)
O3 C14 C15 C16 68.8(10)
C13 C14 C15 C16 -50.0(12)
C14 C15 C16 C22 -75.4(11)
C14 C15 C16 N2 51.1(11)
C17 N2 C16 C15 174.9(8)
C12 N2 C16 C15 -53.3(10)
C17 N2 C16 C22 -56.6(10)
C12 N2 C16 C22 75.3(9)
C12 N2 C17 C18 60.6(9)
C16 N2 C17 C18 -168.8(8)
C23 N3 C18 C17 66.9(9)
C23 N3 C18 C10 -175.2(7)
C23 N3 C18 C19 -62.0(10)
N2 C17 C18 N3 55.6(9)
N2 C17 C18 C10 -64.6(9)
N2 C17 C18 C19 -177.5(8)
O2 C10 C18 N3 -168.9(6)
C11 C10 C18 N3 -52.4(9)
C9 C10 C18 N3 77.4(8)
O2 C10 C18 C17 -52.3(9)
C11 C10 C18 C17 64.2(9)
C9 C10 C18 C17 -165.9(7)
O2 C10 C18 C19 70.7(8)
C11 C10 C18 C19 -172.8(7)
C9 C10 C18 C19 -43.0(9)
C3 C8 C19 C18 -150.3(8)
C7 C8 C19 C18 95.1(9)
C9 C8 C19 C18 -23.1(9)
N3 C18 C19 C8 -78.8(10)
C17 C18 C19 C8 157.9(9)
C10 C18 C19 C8 40.8(9)
